data_7151203
loop_
_publ_author_name
'Setsune, Jun-ichiro'
'Tanabe, Aya'
'Watanabe, Junko'
'Maeda, Satoshi'

_publ_section_title
;
 Synthesis of bis(azafulvene)s by dehydration of hydroxymethylpyrrole
 derivatives.
;
_journal_issue 11
_journal_name_full 'Organic &amp; biomolecular chemistry'
_journal_page_first 2247
_journal_page_last 2252
_journal_paper_doi 10.1039/b518340e
_journal_volume 4
_journal_year 2006
_chemical_formula_sum 'C25 H22 N2'
_chemical_formula_weight 350.45
_chemical_name_common 6,6f-Diphenyl-2,2f-bis(azafulvenyl)-gem-dimethylmethane
_chemical_name_systematic
;
6,6f-Diphenyl-2,2f-bis(azafulvenyl)-gem-dimethylmethane
;
_space_group_IT_number 43
_symmetry_cell_setting orthorhombic
_symmetry_space_group_name_Hall 'F 2 -2d'
_symmetry_space_group_name_H-M 'F d d 2'
_atom_sites_solution_hydrogens geom
_atom_sites_solution_primary direct
_atom_sites_solution_secondary difmap
_audit_creation_method SHELXL-97
_cell_angle_alpha 90.00
_cell_angle_beta 90.00
_cell_angle_gamma 90.00
_cell_formula_units_Z 8
_cell_length_a 17.135(3)
_cell_length_b 38.228(8)
_cell_length_c 6.1877(12)
_cell_measurement_reflns_used 632
_cell_measurement_temperature 295(2)
_cell_measurement_theta_max 20.226
_cell_measurement_theta_min 3.194
_cell_volume 4053.2(14)
_computing_cell_refinement 'Bruker SAINT+ ver. 6.45'
_computing_data_collection 'Bruker SAINT+ ver. 6.45'
_computing_data_reduction 'Bruker SAINT+ ver. 6.45'
_computing_molecular_graphics 'Bruker XSHELL ver. 4.02'
_computing_publication_material 'Bruker SHELXTL ver. 6.14'
_computing_structure_refinement 'SHELXL-97 (Sheldrick, 1997)'
_computing_structure_solution 'SHELXS-97 (Sheldrick, 1990)'
_diffrn_ambient_temperature 295(2)
_diffrn_measured_fraction_theta_full 0.946
_diffrn_measured_fraction_theta_max 0.946
_diffrn_measurement_device_type 'CCD area detector'
_diffrn_measurement_method 'phi and omega scans'
_diffrn_radiation_monochromator graphite
_diffrn_radiation_source 'fine-focus sealed tube'
_diffrn_radiation_type MoK\a
_diffrn_radiation_wavelength 0.71073
_diffrn_reflns_av_R_equivalents 0.0313
_diffrn_reflns_av_sigmaI/netI 0.0455
_diffrn_reflns_limit_h_max 20
_diffrn_reflns_limit_h_min -21
_diffrn_reflns_limit_k_max 47
_diffrn_reflns_limit_k_min -28
_diffrn_reflns_limit_l_max 7
_diffrn_reflns_limit_l_min -7
_diffrn_reflns_number 5681
_diffrn_reflns_theta_full 27.31
_diffrn_reflns_theta_max 27.31
_diffrn_reflns_theta_min 2.13
_exptl_absorpt_coefficient_mu 0.067
_exptl_absorpt_correction_type empirical
_exptl_absorpt_process_details 'program SADABS ver. 2.03 (Sheldrick)'
_exptl_crystal_colour yellow
_exptl_crystal_density_diffrn 1.149
_exptl_crystal_density_method 'not measured'
_exptl_crystal_description plate
_exptl_crystal_F_000 1488
_exptl_crystal_size_max 0.45
_exptl_crystal_size_mid 0.20
_exptl_crystal_size_min 0.05
_refine_diff_density_max 0.093
_refine_diff_density_min -0.087
_refine_diff_density_rms 0.022
_refine_ls_abs_structure_details 'Flack H D (1983), Acta Cryst. A39, 876-881'
_refine_ls_abs_structure_Flack -1(4)
_refine_ls_extinction_method none
_refine_ls_goodness_of_fit_ref 1.009
_refine_ls_hydrogen_treatment mixed
_refine_ls_matrix_type full
_refine_ls_number_parameters 167
_refine_ls_number_reflns 2076
_refine_ls_number_restraints 1
_refine_ls_restrained_S_all 1.008
_refine_ls_R_factor_all 0.0750
_refine_ls_R_factor_gt 0.0393
_refine_ls_shift/su_max 0.000
_refine_ls_shift/su_mean 0.000
_refine_ls_structure_factor_coef Fsqd
_refine_ls_weighting_details 'calc w=1/[\s^2^(Fo^2^)+(0.0467P)^2^+0.4669P] where P=(Fo^2^+2Fc^2^)/3'
_refine_ls_weighting_scheme calc
_refine_ls_wR_factor_gt 0.0894
_refine_ls_wR_factor_ref 0.1050
_reflns_number_gt 1359
_reflns_number_total 2076
_reflns_threshold_expression >2sigma(I)
_cod_data_source_file b518340e.txt
_cod_data_source_block (9)
_cod_original_cell_volume 4053.1(14)
_cod_original_sg_symbol_H-M Fdd2
_cod_database_code 7151203

loop_
_symmetry_equiv_pos_as_xyz
'x, y, z'
'-x, -y, z'
'x+1/4, -y+1/4, z+1/4'
'-x+1/4, y+1/4, z+1/4'
'x, y+1/2, z+1/2'
'-x, -y+1/2, z+1/2'
'x+1/4, -y+3/4, z+3/4'
'-x+1/4, y+3/4, z+3/4'
'x+1/2, y, z+1/2'
'-x+1/2, -y, z+1/2'
'x+3/4, -y+1/4, z+3/4'
'-x+3/4, y+1/4, z+3/4'
'x+1/2, y+1/2, z'
'-x+1/2, -y+1/2, z'
'x+3/4, -y+3/4, z+1/4'
'-x+3/4, y+3/4, z+1/4'

loop_
_atom_site_label
_atom_site_type_symbol
_atom_site_fract_x
_atom_site_fract_y
_atom_site_fract_z
_atom_site_U_iso_or_equiv
_atom_site_adp_type
_atom_site_occupancy
_atom_site_symmetry_multiplicity
_atom_site_calc_flag
_atom_site_refinement_flags
_atom_site_disorder_assembly
_atom_site_disorder_group
C1 C 0.42971(10) 0.00177(5) 0.6047(3) 0.0569(5) Uani 1 1 d . . .
C2 C 0.40798(13) -0.02539(6) 0.7582(4) 0.0691(6) Uani 1 1 d . . .
C3 C 0.34603(13) -0.01351(6) 0.8653(5) 0.0717(6) Uani 1 1 d . . .
C4 C 0.32894(11) 0.02083(5) 0.7792(3) 0.0581(5) Uani 1 1 d . . .
C5 C 0.27170(11) 0.04235(6) 0.8486(4) 0.0664(6) Uani 1 1 d . . .
C6 C 0.24845(11) 0.07671(6) 0.7717(4) 0.0655(6) Uani 1 1 d . . .
C7 C 0.19883(16) 0.09639(7) 0.8976(6) 0.0917(8) Uani 1 1 d . . .
C8 C 0.17549(19) 0.12919(8) 0.8337(8) 0.1150(12) Uani 1 1 d . . .
C9 C 0.19986(17) 0.14249(8) 0.6387(7) 0.1034(10) Uani 1 1 d . . .
C10 C 0.24842(17) 0.12323(7) 0.5140(5) 0.0905(8) Uani 1 1 d . . .
C11 C 0.27298(15) 0.09087(6) 0.5766(4) 0.0781(7) Uani 1 1 d . . .
C12 C 0.5000 0.0000 0.4564(4) 0.0645(8) Uani 1 2 d S . .
C13 C 0.50480(19) 0.03307(9) 0.3191(5) 0.0912(8) Uani 1 1 d . . .
H2 H 0.4352(13) -0.0487(6) 0.783(4) 0.095(7) Uiso 1 1 d . . .
H3 H 0.3121(13) -0.0252(5) 0.968(4) 0.082(7) Uiso 1 1 d . . .
H5 H 0.2462(12) 0.0324(5) 0.976(4) 0.075(6) Uiso 1 1 d . . .
H7 H 0.1786(17) 0.0876(7) 1.033(6) 0.128(11) Uiso 1 1 d . . .
H8 H 0.1423(18) 0.1426(8) 0.917(6) 0.123(11) Uiso 1 1 d . . .
H9 H 0.1800(16) 0.1639(8) 0.614(5) 0.115(10) Uiso 1 1 d . . .
H10 H 0.2699(16) 0.1336(7) 0.377(6) 0.110(9) Uiso 1 1 d . . .
H11 H 0.3050(12) 0.0771(6) 0.501(4) 0.073(7) Uiso 1 1 d . . .
H13A H 0.5496(16) 0.0327(7) 0.231(5) 0.108(9) Uiso 1 1 d . . .
H13B H 0.4479(18) 0.0331(7) 0.231(5) 0.127(11) Uiso 1 1 d . . .
H13C H 0.5031(14) 0.0556(7) 0.414(5) 0.101(9) Uiso 1 1 d . . .
N1 N 0.38299(9) 0.02872(4) 0.6159(3) 0.0598(4) Uani 1 1 d . . .

loop_
_atom_site_aniso_label
_atom_site_aniso_U_11
_atom_site_aniso_U_22
_atom_site_aniso_U_33
_atom_site_aniso_U_23
_atom_site_aniso_U_13
_atom_site_aniso_U_12
C1 0.0632(11) 0.0534(12) 0.0540(10) 0.0001(10) -0.0103(10) 0.0044(9)
C2 0.0740(14) 0.0594(13) 0.0737(14) 0.0135(12) -0.0095(12) 0.0046(11)
C3 0.0703(14) 0.0698(13) 0.0748(13) 0.0209(13) 0.0000(13) -0.0038(11)
C4 0.0581(11) 0.0579(12) 0.0582(12) 0.0082(10) -0.0027(10) -0.0037(9)
C5 0.0598(11) 0.0721(14) 0.0675(13) 0.0059(12) 0.0036(12) -0.0064(10)
C6 0.0552(11) 0.0627(13) 0.0785(14) -0.0005(12) -0.0004(11) -0.0036(10)
C7 0.0815(16) 0.0822(18) 0.111(2) 0.0028(18) 0.0234(16) 0.0039(14)
C8 0.099(2) 0.081(2) 0.165(3) -0.010(2) 0.043(2) 0.0149(15)
C9 0.0818(17) 0.0667(17) 0.162(3) 0.014(2) 0.010(2) 0.0090(14)
C10 0.0944(19) 0.0697(16) 0.107(2) 0.0162(16) 0.0044(17) 0.0143(14)
C11 0.0836(15) 0.0686(15) 0.0821(17) 0.0085(14) 0.0066(14) 0.0126(12)
C12 0.078(2) 0.068(2) 0.0466(15) 0.000 0.000 0.0157(15)
C13 0.101(2) 0.100(2) 0.0725(16) 0.0284(16) 0.0229(16) 0.0292(16)
N1 0.0659(9) 0.0559(10) 0.0575(9) 0.0039(9) 0.0012(9) 0.0012(8)

loop_
_atom_type_symbol
_atom_type_description
_atom_type_scat_dispersion_real
_atom_type_scat_dispersion_imag
_atom_type_scat_source
C C 0.0033 0.0016 'International Tables Vol C Tables 4.2.6.8 and 6.1.1.4'
H H 0.0000 0.0000 'International Tables Vol C Tables 4.2.6.8 and 6.1.1.4'
N N 0.0061 0.0033 'International Tables Vol C Tables 4.2.6.8 and 6.1.1.4'

loop_
_geom_angle_atom_site_label_1
_geom_angle_atom_site_label_2
_geom_angle_atom_site_label_3
_geom_angle
_geom_angle_site_symmetry_1
_geom_angle_site_symmetry_3
_geom_angle_publ_flag
N1 C1 C2 111.79(18) . . ?
N1 C1 C12 123.65(16) . . ?
C2 C1 C12 124.50(16) . . ?
C3 C2 C1 106.58(19) . . ?
C2 C3 C4 106.7(2) . . ?
C5 C4 N1 125.27(19) . . ?
C5 C4 C3 125.6(2) . . ?
N1 C4 C3 109.07(17) . . ?
C4 C5 C6 130.2(2) . . ?
C7 C6 C11 117.8(2) . . ?
C7 C6 C5 118.6(2) . . ?
C11 C6 C5 123.7(2) . . ?
C8 C7 C6 121.0(3) . . ?
C7 C8 C9 120.1(3) . . ?
C10 C9 C8 119.1(3) . . ?
C9 C10 C11 121.5(3) . . ?
C10 C11 C6 120.5(3) . . ?
C1 C12 C1 105.5(2) . 2_655 ?
C1 C12 C13 109.36(16) . 2_655 ?
C1 C12 C13 110.06(13) 2_655 2_655 ?
C1 C12 C13 110.06(13) . . ?
C1 C12 C13 109.36(16) 2_655 . ?
C13 C12 C13 112.3(3) 2_655 . ?
C1 N1 C4 105.83(15) . . ?

loop_
_geom_bond_atom_site_label_1
_geom_bond_atom_site_label_2
_geom_bond_distance
_geom_bond_site_symmetry_2
_geom_bond_publ_flag
C1 N1 1.306(2) . ?
C1 C2 1.456(3) . ?
C1 C12 1.516(3) . ?
C2 C3 1.331(3) . ?
C3 C4 1.446(3) . ?
C4 C5 1.350(3) . ?
C4 N1 1.404(3) . ?
C5 C6 1.453(3) . ?
C6 C7 1.377(4) . ?
C6 C11 1.388(3) . ?
C7 C8 1.374(4) . ?
C8 C9 1.375(5) . ?
C9 C10 1.353(4) . ?
C10 C11 1.363(3) . ?
C12 C1 1.516(3) 2_655 ?
C12 C13 1.525(3) 2_655 ?
C12 C13 1.525(3) . ?
